data_7053224
loop_
_publ_author_name
'Joo, Young-Hyuk'
'Chung, Jin Hyuk'
'Cho, Soo Gyeong'
'Goh, Eun Mee'

_publ_section_title
;
 Energetic salts based on 1-methoxy-5-nitroiminotetrazole
;
_journal_issue 4
_journal_name_full 'New Journal of Chemistry'
_journal_page_first 1180
_journal_paper_doi 10.1039/c3nj41117f
_journal_volume 37
_journal_year 2013
_chemical_formula_moiety '2(C2 H3 N6 O3), C H8 N4 O'
_chemical_formula_sum 'C5 H14 N16 O7'
_chemical_formula_weight 410.32
_chemical_name_common 'carbohydrazidinium 1-methoxy-5-nitroiminotetrazolate'
_chemical_name_systematic
;
carbohydrazidinium 1-methoxy-5-nitroiminotetrazolate
;
_space_group_IT_number 2
_symmetry_cell_setting triclinic
_symmetry_space_group_name_Hall '-P 1'
_symmetry_space_group_name_H-M 'P -1'
_atom_sites_solution_hydrogens geom
_atom_sites_solution_primary direct
_atom_sites_solution_secondary difmap
_audit_creation_method SHELXL-97
_cell_angle_alpha 101.616(3)
_cell_angle_beta 97.4510(10)
_cell_angle_gamma 94.214(5)
_cell_formula_units_Z 2
_cell_length_a 7.37150(10)
_cell_length_b 7.44260(10)
_cell_length_c 15.3365(3)
_cell_measurement_reflns_used 5430
_cell_measurement_temperature 296(2)
_cell_measurement_theta_max 26.57
_cell_measurement_theta_min 2.74
_cell_volume 812.91(3)
_computing_cell_refinement 'SAINT (Bruker, 2002)'
_computing_data_collection 'SMART (Bruker, 2002)'
_computing_data_reduction SAINT
_computing_molecular_graphics 'Ortep-3 for Windows (Farrugia, 1997)'
_computing_publication_material 'WinGX publication routines (Farrugia, 1999)'
_computing_structure_refinement 'SHELXL97 (Sheldrick, 2008)'
_computing_structure_solution 'SHELXS97 (Sheldrick, 2008)'
_diffrn_ambient_temperature 296(2)
_diffrn_measured_fraction_theta_full 0.998
_diffrn_measured_fraction_theta_max 0.998
_diffrn_measurement_device_type 'Bruker SMART CCD area-detector'
_diffrn_measurement_method '\f and \w scans'
_diffrn_radiation_monochromator graphite
_diffrn_radiation_source 'fine-focus sealed tube'
_diffrn_radiation_type MoK\a
_diffrn_radiation_wavelength 0.71073
_diffrn_reflns_av_R_equivalents 0.0533
_diffrn_reflns_av_sigmaI/netI 0.0375
_diffrn_reflns_limit_h_max 9
_diffrn_reflns_limit_h_min -9
_diffrn_reflns_limit_k_max 9
_diffrn_reflns_limit_k_min -9
_diffrn_reflns_limit_l_max 20
_diffrn_reflns_limit_l_min -20
_diffrn_reflns_number 21966
_diffrn_reflns_theta_full 28.30
_diffrn_reflns_theta_max 28.30
_diffrn_reflns_theta_min 1.37
_exptl_absorpt_coefficient_mu 0.149
_exptl_absorpt_correction_type none
_exptl_crystal_colour colourless
_exptl_crystal_density_diffrn 1.676
_exptl_crystal_density_method 'not measured'
_exptl_crystal_description block
_exptl_crystal_F_000 424
_exptl_crystal_size_max 0.15
_exptl_crystal_size_mid 0.12
_exptl_crystal_size_min 0.08
_refine_diff_density_max 0.164
_refine_diff_density_min -0.216
_refine_diff_density_rms 0.046
_refine_ls_extinction_method none
_refine_ls_goodness_of_fit_ref 0.964
_refine_ls_hydrogen_treatment mixed
_refine_ls_matrix_type full
_refine_ls_number_parameters 261
_refine_ls_number_reflns 4040
_refine_ls_number_restraints 0
_refine_ls_restrained_S_all 0.964
_refine_ls_R_factor_all 0.0575
_refine_ls_R_factor_gt 0.0374
_refine_ls_shift/su_max 0.000
_refine_ls_shift/su_mean 0.000
_refine_ls_structure_factor_coef Fsqd
_refine_ls_weighting_details 'calc w=1/[\s^2^(Fo^2^)+(0.0566P)^2^] where P=(Fo^2^+2Fc^2^)/3'
_refine_ls_weighting_scheme calc
_refine_ls_wR_factor_gt 0.0954
_refine_ls_wR_factor_ref 0.1032
_reflns_number_gt 2764
_reflns_number_total 4040
_reflns_threshold_expression I>2\s(I)
_cod_data_source_file c3nj41117f.txt
_cod_data_source_block cnu921
_cod_original_cell_volume 812.91(2)
_cod_original_sg_symbol_H-M P-1
_cod_database_code 7053224

loop_
_symmetry_equiv_pos_as_xyz
'x, y, z'
'-x, -y, -z'

loop_
_atom_site_label
_atom_site_type_symbol
_atom_site_fract_x
_atom_site_fract_y
_atom_site_fract_z
_atom_site_U_iso_or_equiv
_atom_site_adp_type
_atom_site_occupancy
_atom_site_symmetry_multiplicity
_atom_site_calc_flag
_atom_site_refinement_flags
C1 C 0.13835(18) 0.44362(18) 0.77897(9) 0.0290(3) Uani 1 1 d .
N2 N 0.08662(16) 0.51275(17) 0.85874(8) 0.0363(3) Uani 1 1 d .
N3 N 0.22798(18) 0.6083(2) 0.91694(9) 0.0490(4) Uani 1 1 d .
N4 N 0.36594(18) 0.6016(2) 0.87233(10) 0.0507(4) Uani 1 1 d .
N5 N 0.31686(16) 0.49893(17) 0.78683(8) 0.0376(3) Uani 1 1 d .
N6 N 0.00631(15) 0.33975(16) 0.71344(8) 0.0328(3) Uani 1 1 d .
N7 N 0.06075(15) 0.27169(15) 0.63673(8) 0.0303(3) Uani 1 1 d .
O8 O 0.22001(14) 0.29637(17) 0.62102(7) 0.0467(3) Uani 1 1 d .
O9 O -0.06079(14) 0.17528(14) 0.57579(7) 0.0396(3) Uani 1 1 d .
O10 O -0.08091(15) 0.47323(16) 0.88360(8) 0.0485(3) Uani 1 1 d .
C11 C -0.1590(2) 0.6388(3) 0.92019(12) 0.0545(5) Uani 1 1 d .
H11A H -0.2762 0.6068 0.9370 0.082 Uiso 1 1 calc R
H11B H -0.1748 0.7127 0.8757 0.082 Uiso 1 1 calc R
H11C H -0.0780 0.7073 0.9723 0.082 Uiso 1 1 calc R
C12 C 0.69740(18) 1.02102(18) 0.25655(9) 0.0297(3) Uani 1 1 d .
N13 N 0.64174(17) 0.92538(17) 0.17203(8) 0.0375(3) Uani 1 1 d .
N14 N 0.7789(2) 0.9242(2) 0.12296(9) 0.0513(4) Uani 1 1 d .
N15 N 0.9179(2) 1.0192(2) 0.17721(10) 0.0532(4) Uani 1 1 d .
N16 N 0.87238(16) 1.08143(18) 0.26090(8) 0.0386(3) Uani 1 1 d .
N17 N 0.57585(16) 1.02230(16) 0.31690(8) 0.0340(3) Uani 1 1 d .
N18 N 0.61175(16) 1.15199(17) 0.39068(8) 0.0362(3) Uani 1 1 d .
O19 O 0.74044(15) 1.27545(15) 0.40539(8) 0.0503(3) Uani 1 1 d .
O20 O 0.50418(16) 1.1451(2) 0.44713(8) 0.0580(4) Uani 1 1 d .
O21 O 0.47507(15) 0.82744(15) 0.13855(8) 0.0485(3) Uani 1 1 d .
C22 C 0.3441(2) 0.9469(3) 0.10943(14) 0.0608(5) Uani 1 1 d .
H22A H 0.2275 0.8762 0.0860 0.091 Uiso 1 1 calc R
H22B H 0.3879 1.0011 0.0633 0.091 Uiso 1 1 calc R
H22C H 0.3300 1.0426 0.1596 0.091 Uiso 1 1 calc R
O23 O 0.26257(15) 0.32212(13) 0.29369(7) 0.0406(3) Uani 1 1 d .
C24 C 0.27638(17) 0.42828(18) 0.36571(9) 0.0283(3) Uani 1 1 d .
N25 N 0.18957(17) 0.39116(16) 0.43503(9) 0.0328(3) Uani 1 1 d .
H25 H 0.235(2) 0.441(2) 0.4885(12) 0.049(5) Uiso 1 1 d .
N26 N 0.12719(15) 0.20150(15) 0.42276(8) 0.0315(3) Uani 1 1 d .
H26A H 0.0720 0.1839 0.4691 0.047 Uiso 1 1 calc R
H26B H 0.2226 0.1351 0.4194 0.047 Uiso 1 1 calc R
H26C H 0.0479 0.1666 0.3721 0.047 Uiso 1 1 calc R
N27 N 0.37703(16) 0.59676(17) 0.38459(9) 0.0332(3) Uani 1 1 d .
H27 H 0.358(3) 0.681(3) 0.4317(14) 0.067(6) Uiso 1 1 d .
N28 N 0.40491(16) 0.66173(16) 0.30609(8) 0.0341(3) Uani 1 1 d .
H28A H 0.4708 0.7714 0.3217 0.051 Uiso 1 1 calc R
H28B H 0.2966 0.6722 0.2754 0.051 Uiso 1 1 calc R
H28C H 0.4648 0.5824 0.2719 0.051 Uiso 1 1 calc R

loop_
_atom_site_aniso_label
_atom_site_aniso_U_11
_atom_site_aniso_U_22
_atom_site_aniso_U_33
_atom_site_aniso_U_23
_atom_site_aniso_U_13
_atom_site_aniso_U_12
C1 0.0275(7) 0.0288(7) 0.0321(7) 0.0073(6) 0.0069(6) 0.0058(5)
N2 0.0302(6) 0.0428(7) 0.0339(7) 0.0008(5) 0.0088(5) 0.0032(5)
N3 0.0392(8) 0.0588(9) 0.0403(8) -0.0068(7) 0.0032(6) 0.0012(6)
N4 0.0354(7) 0.0608(9) 0.0459(8) -0.0076(7) 0.0015(6) 0.0009(6)
N5 0.0279(6) 0.0437(7) 0.0378(7) 0.0009(6) 0.0057(5) 0.0014(5)
N6 0.0278(6) 0.0369(7) 0.0319(6) 0.0018(5) 0.0076(5) 0.0009(5)
N7 0.0302(6) 0.0302(6) 0.0319(6) 0.0079(5) 0.0056(5) 0.0062(5)
O8 0.0284(5) 0.0737(8) 0.0362(6) 0.0041(5) 0.0103(5) 0.0049(5)
O9 0.0393(6) 0.0372(6) 0.0359(6) -0.0019(5) 0.0012(5) -0.0032(5)
O10 0.0409(6) 0.0552(7) 0.0491(7) 0.0014(6) 0.0229(5) 0.0018(5)
C11 0.0483(10) 0.0720(12) 0.0485(10) 0.0107(9) 0.0191(8) 0.0266(9)
C12 0.0313(7) 0.0250(7) 0.0319(7) 0.0056(6) 0.0026(6) 0.0018(5)
N13 0.0361(7) 0.0361(7) 0.0357(7) -0.0011(5) 0.0027(5) 0.0025(5)
N14 0.0499(9) 0.0636(9) 0.0388(8) 0.0019(7) 0.0126(7) 0.0104(7)
N15 0.0441(8) 0.0724(10) 0.0430(8) 0.0069(7) 0.0158(7) 0.0049(7)
N16 0.0323(7) 0.0469(7) 0.0360(7) 0.0067(6) 0.0087(5) 0.0001(6)
N17 0.0345(6) 0.0331(6) 0.0326(6) 0.0039(5) 0.0069(5) -0.0028(5)
N18 0.0299(6) 0.0456(7) 0.0317(7) 0.0058(6) 0.0012(5) 0.0086(6)
O19 0.0429(7) 0.0462(7) 0.0510(7) -0.0104(5) 0.0041(5) -0.0023(5)
O20 0.0391(6) 0.1015(10) 0.0339(6) 0.0108(6) 0.0112(5) 0.0102(6)
O21 0.0439(6) 0.0366(6) 0.0541(7) -0.0027(5) -0.0093(5) -0.0026(5)
C22 0.0467(10) 0.0649(12) 0.0625(12) 0.0055(10) -0.0129(9) 0.0110(9)
O23 0.0557(7) 0.0332(6) 0.0305(5) 0.0008(4) 0.0132(5) -0.0072(5)
C24 0.0245(6) 0.0288(7) 0.0310(7) 0.0051(6) 0.0046(5) 0.0006(5)
N25 0.0362(7) 0.0301(6) 0.0301(7) 0.0029(5) 0.0084(5) -0.0052(5)
N26 0.0306(6) 0.0325(6) 0.0318(6) 0.0084(5) 0.0072(5) -0.0023(5)
N27 0.0328(6) 0.0316(6) 0.0339(7) 0.0028(5) 0.0110(5) -0.0038(5)
N28 0.0277(6) 0.0309(6) 0.0443(7) 0.0092(5) 0.0094(5) -0.0025(5)

loop_
_atom_type_symbol
_atom_type_description
_atom_type_scat_dispersion_real
_atom_type_scat_dispersion_imag
_atom_type_scat_source
C C 0.0033 0.0016 'International Tables Vol C Tables 4.2.6.8 and 6.1.1.4'
H H 0.0000 0.0000 'International Tables Vol C Tables 4.2.6.8 and 6.1.1.4'
N N 0.0061 0.0033 'International Tables Vol C Tables 4.2.6.8 and 6.1.1.4'
O O 0.0106 0.0060 'International Tables Vol C Tables 4.2.6.8 and 6.1.1.4'

loop_
_geom_angle_atom_site_label_1
_geom_angle_atom_site_label_2
_geom_angle_atom_site_label_3
_geom_angle
N5 C1 N2 106.14(12)
N5 C1 N6 136.64(13)
N2 C1 N6 117.22(12)
N3 N2 C1 111.33(12)
N3 N2 O10 122.41(12)
C1 N2 O10 125.72(12)
N4 N3 N2 104.94(12)
N3 N4 N5 111.37(12)
C1 N5 N4 106.18(11)
N7 N6 C1 116.06(11)
O8 N7 O9 119.41(11)
O8 N7 N6 124.21(12)
O9 N7 N6 116.38(11)
N2 O10 C11 111.39(12)
O10 C11 H11A 109.5
O10 C11 H11B 109.5
H11A C11 H11B 109.5
O10 C11 H11C 109.5
H11A C11 H11C 109.5
H11B C11 H11C 109.5
N16 C12 N13 106.60(12)
N16 C12 N17 135.52(13)
N13 C12 N17 117.61(12)
N14 N13 C12 110.87(12)
N14 N13 O21 121.81(12)
C12 N13 O21 127.12(12)
N15 N14 N13 105.12(12)
N14 N15 N16 111.17(13)
C12 N16 N15 106.23(12)
N18 N17 C12 116.43(12)
O19 N18 O20 120.57(12)
O19 N18 N17 123.98(12)
O20 N18 N17 115.44(13)
N13 O21 C22 110.37(12)
O21 C22 H22A 109.5
O21 C22 H22B 109.5
H22A C22 H22B 109.5
O21 C22 H22C 109.5
H22A C22 H22C 109.5
H22B C22 H22C 109.5
O23 C24 N27 122.94(13)
O23 C24 N25 122.83(13)
N27 C24 N25 114.22(12)
C24 N25 N26 112.57(11)
C24 N25 H25 119.5(12)
N26 N25 H25 113.6(12)
N25 N26 H26A 109.5
N25 N26 H26B 109.5
H26A N26 H26B 109.5
N25 N26 H26C 109.5
H26A N26 H26C 109.5
H26B N26 H26C 109.5
C24 N27 N28 112.73(11)
C24 N27 H27 119.0(12)
N28 N27 H27 116.3(12)
N27 N28 H28A 109.5
N27 N28 H28B 109.5
H28A N28 H28B 109.5
N27 N28 H28C 109.5
H28A N28 H28C 109.5
H28B N28 H28C 109.5

loop_
_geom_bond_atom_site_label_1
_geom_bond_atom_site_label_2
_geom_bond_distance
C1 N5 1.3322(17)
C1 N2 1.3428(17)
C1 N6 1.3703(18)
N2 N3 1.3351(17)
N2 O10 1.3678(15)
N3 N4 1.2958(19)
N4 N5 1.3664(18)
N6 N7 1.3093(16)
N7 O8 1.2368(14)
N7 O9 1.2686(14)
O10 C11 1.4401(19)
C11 H11A 0.9600
C11 H11B 0.9600
C11 H11C 0.9600
C12 N16 1.3231(17)
C12 N13 1.3426(18)
C12 N17 1.3684(18)
N13 N14 1.3361(18)
N13 O21 1.3633(16)
N14 N15 1.2950(19)
N15 N16 1.3674(18)
N17 N18 1.3141(17)
N18 O19 1.2361(16)
N18 O20 1.2534(16)
O21 C22 1.448(2)
C22 H22A 0.9600
C22 H22B 0.9600
C22 H22C 0.9600
O23 C24 1.2092(16)
C24 N27 1.3667(17)
C24 N25 1.3729(18)
N25 N26 1.4194(16)
N25 H25 0.842(18)
N26 H26A 0.8900
N26 H26B 0.8900
N26 H26C 0.8900
N27 N28 1.4176(16)
N27 H27 0.89(2)
N28 H28A 0.8900
N28 H28B 0.8900
N28 H28C 0.8900

loop_
_geom_hbond_atom_site_label_D
_geom_hbond_atom_site_label_H
_geom_hbond_atom_site_label_A
_geom_hbond_distance_DH
_geom_hbond_distance_HA
_geom_hbond_distance_DA
_geom_hbond_angle_DHA
_geom_hbond_site_symmetry_A
N25 H25 O19 0.842(18) 2.371(18) 3.0744(16) 141.4(15) 2_676
N25 H25 O8 0.842(18) 2.494(17) 3.0581(17) 125.2(14) .
N26 H26A O9 0.89 2.02 2.9076(16) 173 .
N26 H26A O8 0.89 2.40 2.9557(16) 121 .
N26 H26B O20 0.89 2.06 2.8291(16) 145 1_545
N26 H26C N16 0.89 1.96 2.8530(16) 178 1_445
N27 H27 O20 0.89(2) 2.12(2) 2.8789(18) 142.4(17) 2_676
N27 H27 O9 0.89(2) 2.51(2) 3.0358(16) 118.5(15) 2_566
N27 H27 O19 0.89(2) 2.66(2) 3.4117(17) 143.4(15) 2_676
N28 H28A N17 0.89 1.99 2.8437(16) 161 .
N28 H28B N6 0.89 2.26 3.0061(16) 142 2_566
N28 H28C N5 0.89 2.02 2.8460(16) 155 2_666
